data_8100742
loop_
_publ_author_name
'Gupta, Sakuntala'
'Henk, Schenk'
'Kees, Goubitz'
'Yeow, Yeap Guan'
'Sen Gupta, S.P.'

_publ_section_title
;
Crystal structure of E-1-(phenyl)-3-(4-hydroxyphenyl)-2-propene-1-
one, C~15~H~12~O~2~
;
_journal_issue 4
_journal_name_full 'Zeitschrift f\"ur Kristallographie - New Crystal Structures'
_journal_page_first 503
_journal_page_last 504
_journal_volume 217
_journal_year 2002
_chemical_formula_structural 'C15 H12 O2'
_chemical_formula_sum 'C15 H12 O2'
_chemical_formula_weight 224.25
_chemical_name_common YISI
_space_group_IT_number 19
_symmetry_cell_setting orthorhombic
_symmetry_space_group_name_Hall 'P 2ac 2ab'
_symmetry_space_group_name_H-M 'P 21 21 21'
_cell_angle_alpha 90.00
_cell_angle_beta 90.00
_cell_angle_gamma 90.00
_cell_formula_units_Z 4
_cell_length_a 5.3685(4)
_cell_length_b 12.957(2)
_cell_length_c 17.1740(10)
_cell_measurement_temperature 293(2)
_cell_volume 1194.6(2)
_diffrn_ambient_temperature 293(2)
_exptl_crystal_density_diffrn 1.247
_cod_depositor_comments
;
The following automatic conversions were performed:
'_symmetry_cell_setting' value 'Orthorhombic' changed to 'orthorhombic'
according to '/home/saulius/struct/CIF-dictionaries/cif_core.dic'
dictionary named 'cif_core.dic' version 2.4.1 from
2010-06-29.

'_geom_bond_publ_flag' value 'Y' changed to 'y' according to
'/home/saulius/struct/CIF-dictionaries/cif_core.dic' dictionary named
'cif_core.dic' version 2.4.1 from 2010-06-29 (18 times).

Automatic conversion script
Id: cif_fix_enum 1527 2010-12-29 10:47:43Z saulius 
;
_cod_database_code 8100742

loop_
_symmetry_equiv_pos_as_xyz
'x, y, z'
'-x+1/2, -y, z+1/2'
'x+1/2, -y+1/2, -z'
'-x, y+1/2, -z+1/2'

loop_
_atom_site_label
_atom_site_type_symbol
_atom_site_fract_x
_atom_site_fract_y
_atom_site_fract_z
_atom_site_U_iso_or_equiv
_atom_site_adp_type
_atom_site_occupancy
_atom_site_symmetry_multiplicity
_atom_site_Wyckoff_symbol
_atom_site_calc_flag
_atom_site_refinement_flags
_atom_site_disorder_assembly
_atom_site_disorder_group
C1 C 0.2633(6) 0.5791(2) 0.43704(18) 0.0703(8) Uani 1 4 a d . . .
C2 C 0.1233(6) 0.5297(2) 0.49266(18) 0.0734(8) Uani 1 4 a d . . .
H2 H -0.0157 0.4915 0.4781 0.088 Uiso 1 4 a calc R . .
C3 C 0.1891(6) 0.5367(2) 0.57030(18) 0.0737(8) Uani 1 4 a d . . .
H3 H 0.0923 0.5031 0.6074 0.088 Uiso 1 4 a calc R . .
C4 C 0.3966(5) 0.59279(19) 0.59455(17) 0.0629(7) Uani 1 4 a d . . .
C5 C 0.5337(6) 0.64328(19) 0.53645(19) 0.0724(8) Uani 1 4 a d . . .
H5 H 0.6709 0.6829 0.5506 0.087 Uiso 1 4 a calc R . .
C6 C 0.4705(6) 0.6357(2) 0.45956(19) 0.0785(8) Uani 1 4 a d . . .
H6 H 0.5670 0.6688 0.4221 0.094 Uiso 1 4 a calc R . .
C7 C 0.4693(5) 0.5940(2) 0.67586(17) 0.0686(7) Uani 1 4 a d . . .
H7 H 0.3697 0.5564 0.7099 0.082 Uiso 1 4 a calc R . .
C8 C 0.6631(6) 0.6431(2) 0.70726(17) 0.0705(7) Uani 1 4 a d . . .
H8 H 0.7574 0.6860 0.6754 0.085 Uiso 1 4 a calc R . .
C9 C 0.7355(5) 0.63314(19) 0.78874(16) 0.0654(7) Uani 1 4 a d . . .
C10 C 0.9364(5) 0.69981(18) 0.82006(15) 0.0601(6) Uani 1 4 a d . . .
C11 C 1.0393(6) 0.6762(2) 0.89167(18) 0.0747(8) Uani 1 4 a d . . .
H11 H 0.9802 0.6194 0.9191 0.090 Uiso 1 4 a calc R . .
C12 C 1.2269(7) 0.7348(3) 0.92301(19) 0.0868(9) Uani 1 4 a d . . .
H12 H 1.2927 0.7180 0.9715 0.104 Uiso 1 4 a calc R . .
C13 C 1.3178(7) 0.8186(2) 0.8826(2) 0.0882(10) Uani 1 4 a d . . .
H13 H 1.4466 0.8580 0.9033 0.106 Uiso 1 4 a calc R . .
C14 C 1.2177(7) 0.8438(2) 0.8118(2) 0.0879(10) Uani 1 4 a d . . .
H14 H 1.2784 0.9005 0.7846 0.105 Uiso 1 4 a calc R . .
C15 C 1.0271(7) 0.7853(2) 0.78050(17) 0.0758(8) Uani 1 4 a d . . .
H15 H 0.9591 0.8034 0.7326 0.091 Uiso 1 4 a calc R . .
O1 O 0.2120(5) 0.57500(18) 0.35962(13) 0.0971(8) Uani 1 4 a d . . .
H16 H 0.1071 0.5303 0.3515 0.146 Uiso 1 4 a calc R . .
O2 O 0.6410(5) 0.56740(19) 0.83139(13) 0.0902(7) Uani 1 4 a d . . .

loop_
_atom_site_aniso_label
_atom_site_aniso_U_11
_atom_site_aniso_U_22
_atom_site_aniso_U_33
_atom_site_aniso_U_23
_atom_site_aniso_U_13
_atom_site_aniso_U_12
C1 0.0668(17) 0.0561(13) 0.0880(19) 0.0055(13) -0.0139(16) -0.0056(13)
C2 0.0587(15) 0.0727(16) 0.089(2) -0.0032(15) -0.0063(15) -0.0132(14)
C3 0.0567(16) 0.0764(17) 0.088(2) -0.0004(15) 0.0038(14) -0.0080(14)
C4 0.0545(15) 0.0539(12) 0.0804(17) -0.0034(12) -0.0050(13) 0.0058(11)
C5 0.0627(17) 0.0582(14) 0.096(2) 0.0056(14) -0.0107(15) -0.0102(14)
C6 0.0762(19) 0.0699(17) 0.089(2) 0.0160(15) -0.0128(17) -0.0159(16)
C7 0.0601(15) 0.0628(14) 0.0830(19) -0.0066(13) 0.0080(15) 0.0055(14)
C8 0.0720(18) 0.0625(14) 0.0770(18) -0.0012(13) 0.0022(15) -0.0069(14)
C9 0.0618(16) 0.0621(14) 0.0723(16) -0.0053(12) 0.0115(13) -0.0021(13)
C10 0.0587(14) 0.0539(12) 0.0676(15) -0.0052(11) 0.0096(12) 0.0018(12)
C11 0.0747(19) 0.0706(16) 0.0787(18) 0.0064(13) 0.0011(16) -0.0074(16)
C12 0.085(2) 0.086(2) 0.090(2) -0.0009(16) -0.0232(18) -0.0008(19)
C13 0.077(2) 0.0747(18) 0.113(3) -0.0176(18) -0.0091(19) -0.0114(17)
C14 0.100(3) 0.0654(16) 0.098(2) 0.0018(15) 0.004(2) -0.0232(18)
C15 0.092(2) 0.0593(14) 0.0765(18) 0.0015(12) -0.0013(17) -0.0079(16)
O1 0.1042(19) 0.1017(17) 0.0854(15) 0.0225(12) -0.0265(13) -0.0382(14)
O2 0.0905(16) 0.0966(15) 0.0836(14) 0.0049(11) 0.0087(12) -0.0337(12)

loop_
_geom_bond_atom_site_label_1
_geom_bond_atom_site_label_2
_geom_bond_distance
_geom_bond_site_symmetry_2
_geom_bond_publ_flag
C1 O1 1.359(3) . y
C1 C2 1.374(4) . y
C1 C6 1.388(4) . y
C2 C3 1.382(4) . y
C2 H2 0.9300 . ?
C3 C4 1.394(4) . y
C3 H3 0.9300 . ?
C4 C5 1.402(4) . y
C4 C7 1.450(4) . y
C5 C6 1.367(4) . y
C5 H5 0.9300 . ?
C6 H6 0.9300 . ?
C7 C8 1.333(4) . y
C7 H7 0.9300 . ?
C8 C9 1.458(4) . y
C8 H8 0.9300 . ?
C9 O2 1.233(3) . y
C9 C10 1.483(4) . y
C10 C11 1.383(4) . y
C10 C15 1.388(4) . y
C11 C12 1.371(4) . y
C11 H11 0.9300 . ?
C12 C13 1.379(5) . y
C12 H12 0.9300 . ?
C13 C14 1.368(5) . y
C13 H13 0.9300 . ?
C14 C15 1.382(5) . y
C14 H14 0.9300 . ?
C15 H15 0.9300 . ?
O1 H16 0.8200 . ?

loop_
_cod_related_entry_id
_cod_related_entry_database
_cod_related_entry_code
1 ChemSpider 21428166
